data_7026346
loop_
_publ_author_name
'Coles, Martyn P.'
'Hitchcock, Peter B.'
'Khvostov, Alexei V.'
'Lappert, Michael F.'
'Li, Zhengning'
'Protchenko, Andrey V.'

_publ_section_title
;
 Crystalline amidocerium(IV) oxides and a side-on bridging dioxygen
 complex.
;
_journal_issue 29
_journal_name_full 'Dalton transactions (Cambridge, England : 2003)'
_journal_page_first 6780
_journal_page_last 6788
_journal_paper_doi 10.1039/c0dt00349b
_journal_volume 39
_journal_year 2010
_chemical_compound_source 'synthesis as described'
_chemical_formula_moiety 'C36 H108 Ce2 K2 N6 O2 Si12'
_chemical_formula_sum 'C36 H108 Ce2 K2 N6 O2 Si12'
_chemical_formula_weight 1352.8
_chemical_name_systematic
;
?
;
_space_group_IT_number 14
_symmetry_cell_setting monoclinic
_symmetry_Int_Tables_number 14
_symmetry_space_group_name_Hall '-P 2ybc'
_symmetry_space_group_name_H-M 'P 1 21/c 1'
_atom_sites_solution_hydrogens geom
_atom_sites_solution_primary direct
_atom_sites_solution_secondary difmap
_audit_conform_dict_location ftp://ftp.iucr.org/pub/cif_core.dic
_audit_conform_dict_name cif_core.dic
_audit_conform_dict_version 2.2
_audit_creation_date 2004-03-22T09:23:38-00:00
_audit_creation_method 'WinGX routine CIF_UPDATE'
_cell_angle_alpha 90
_cell_angle_beta 107.904(1)
_cell_angle_gamma 90
_cell_formula_units_Z 2
_cell_length_a 15.8871(5)
_cell_length_b 18.4094(4)
_cell_length_c 12.4629(4)
_cell_measurement_reflns_used 16925
_cell_measurement_temperature 173(2)
_cell_measurement_theta_max 25.028
_cell_measurement_theta_min 3.705
_cell_measurement_wavelength 0.71073
_cell_volume 3468.53(17)
_computing_cell_refinement 'HKL Scalepack (Otwinowski & Minor 1997)'
_computing_data_collection 'Collect (Nonius BV, 1997-2000)'
_computing_data_reduction 'HKL Denzo and Scalepack (Otwinowski & Minor 1997)'
_computing_molecular_graphics 'Ortep-3 for Windows (Farrugia, 1997)'
_computing_publication_material 'WinGX publication routines (Farrugia, 1999)'
_computing_structure_refinement 'SHELXL-97 (Sheldrick, 1997)'
_computing_structure_solution 'SHELXS-97 (Sheldrick, 1997)'
_diffrn_ambient_temperature 173(2)
_diffrn_detector 'CCD plate'
_diffrn_measured_fraction_theta_full 0.976
_diffrn_measured_fraction_theta_max 0.976
_diffrn_measurement_device '95mm CCD camera on \k-goniostat'
_diffrn_measurement_device_type KappaCCD
_diffrn_measurement_method 'CCD rotation images, thick slices'
_diffrn_orient_matrix_type 'by Nonius Collect from scalepack cell'
_diffrn_orient_matrix_UB_11 0.231038E-1
_diffrn_orient_matrix_UB_12 0.18015E-2
_diffrn_orient_matrix_UB_13 0.660711E-1
_diffrn_orient_matrix_UB_21 -0.809024E-1
_diffrn_orient_matrix_UB_22 -0.32249E-2
_diffrn_orient_matrix_UB_23 -0.21661E-2
_diffrn_orient_matrix_UB_31 0.55823E-2
_diffrn_orient_matrix_UB_32 -0.541943E-1
_diffrn_orient_matrix_UB_33 0.23252E-2
_diffrn_radiation_monochromator graphite
_diffrn_radiation_probe x-ray
_diffrn_radiation_type MoK\a
_diffrn_radiation_wavelength 0.71073
_diffrn_reflns_av_R_equivalents 0.0618
_diffrn_reflns_av_unetI/netI 0.0448
_diffrn_reflns_limit_h_max 18
_diffrn_reflns_limit_h_min -18
_diffrn_reflns_limit_k_max 20
_diffrn_reflns_limit_k_min -20
_diffrn_reflns_limit_l_max 14
_diffrn_reflns_limit_l_min -14
_diffrn_reflns_number 27223
_diffrn_reflns_theta_full 24.92
_diffrn_reflns_theta_max 24.92
_diffrn_reflns_theta_min 3.74
_diffrn_source 'Enraf Nonius FR590'
_exptl_absorpt_coefficient_mu 1.654
_exptl_absorpt_correction_T_max 0.6255
_exptl_absorpt_correction_T_min 0.5783
_exptl_absorpt_correction_type multi-scan
_exptl_absorpt_process_details
;
[c.f. r.h. blessing, acta cryst. (1995), a51, 33-38]
;
_exptl_crystal_colour red
_exptl_crystal_density_diffrn 1.295
_exptl_crystal_density_method 'not measured'
_exptl_crystal_description prism
_exptl_crystal_F_000 1408
_exptl_crystal_size_max 0.3
_exptl_crystal_size_mid 0.3
_exptl_crystal_size_min 0.3
_refine_diff_density_max 1.368
_refine_diff_density_min -0.585
_refine_diff_density_rms 0.091
_refine_ls_extinction_method none
_refine_ls_goodness_of_fit_ref 1.032
_refine_ls_hydrogen_treatment riding
_refine_ls_matrix_type full
_refine_ls_number_parameters 271
_refine_ls_number_reflns 5911
_refine_ls_number_restraints 0
_refine_ls_restrained_S_all 1.032
_refine_ls_R_factor_all 0.0516
_refine_ls_R_factor_gt 0.0349
_refine_ls_shift/su_max 0.001
_refine_ls_shift/su_mean 0
_refine_ls_structure_factor_coef Fsqd
_refine_ls_weighting_details 'calc w=1/[\s^2^(Fo^2^)+(0.0241P)^2^+6.7323P] where P=(Fo^2^+2Fc^2^)/3'
_refine_ls_weighting_scheme calc
_refine_ls_wR_factor_gt 0.071
_refine_ls_wR_factor_ref 0.0767
_reflns_number_gt 4741
_reflns_number_total 5911
_reflns_threshold_expression >2sigma(I)
_cod_data_source_file c0dt00349b.txt
_cod_data_source_block (7)-mar1904
_cod_original_sg_symbol_H-M P2(1)/c
_cod_database_code 7026346

loop_
_symmetry_equiv_pos_as_xyz
'x, y, z'
'-x, y+1/2, -z+1/2'
'-x, -y, -z'
'x, -y-1/2, z-1/2'

loop_
_atom_site_label
_atom_site_type_symbol
_atom_site_fract_x
_atom_site_fract_y
_atom_site_fract_z
_atom_site_U_iso_or_equiv
_atom_site_adp_type
_atom_site_occupancy
_atom_site_symmetry_multiplicity
_atom_site_calc_flag
_atom_site_refinement_flags
Ce Ce 0.731713(14) 0.494256(11) 0.707314(18) 0.01911(8) Uani 1 1 d .
K K 0.48371(7) 0.40323(6) 0.51776(10) 0.0509(3) Uani 1 1 d .
Si1 Si 0.68616(8) 0.30748(6) 0.68913(10) 0.0262(3) Uani 1 1 d .
Si2 Si 0.87756(7) 0.34822(6) 0.74139(10) 0.0251(3) Uani 1 1 d .
Si3 Si 0.72082(8) 0.50423(6) 0.98605(9) 0.0297(3) Uani 1 1 d .
Si4 Si 0.59938(8) 0.60368(7) 0.81580(10) 0.0325(3) Uani 1 1 d .
Si5 Si 0.87847(8) 0.63632(6) 0.70951(11) 0.0320(3) Uani 1 1 d .
Si6 Si 0.79286(8) 0.56794(7) 0.48273(10) 0.0319(3) Uani 1 1 d .
O O 0.6193(2) 0.49261(16) 0.5937(3) 0.0525(10) Uani 1 1 d .
N1 N 0.7681(2) 0.37125(16) 0.7176(3) 0.0213(7) Uani 1 1 d .
N2 N 0.6818(2) 0.54002(18) 0.8525(3) 0.0257(8) Uani 1 1 d .
N3 N 0.8072(2) 0.57357(17) 0.6250(3) 0.0263(8) Uani 1 1 d .
C1 C 0.6381(3) 0.2916(3) 0.5325(4) 0.0401(12) Uani 1 1 d .
H1C H 0.5925 0.2539 0.5186 0.06 Uiso 1 1 calc R
H1B H 0.6851 0.2759 0.5019 0.06 Uiso 1 1 calc R
H1A H 0.6118 0.3368 0.4955 0.06 Uiso 1 1 calc R
C2 C 0.7196(3) 0.2149(2) 0.7503(4) 0.0423(12) Uani 1 1 d .
H2C H 0.6674 0.1835 0.733 0.064 Uiso 1 1 calc R
H2B H 0.7458 0.2189 0.8322 0.064 Uiso 1 1 calc R
H2A H 0.763 0.1942 0.7176 0.064 Uiso 1 1 calc R
C3 C 0.5977(3) 0.3370(2) 0.7509(4) 0.0336(10) Uani 1 1 d .
H3C H 0.5705 0.382 0.7145 0.05 Uiso 1 1 calc R
H3B H 0.6239 0.3453 0.8321 0.05 Uiso 1 1 calc R
H3A H 0.5525 0.299 0.7385 0.05 Uiso 1 1 calc R
C4 C 0.8939(3) 0.2975(2) 0.6194(4) 0.0402(12) Uani 1 1 d .
H4C H 0.8746 0.3278 0.5515 0.06 Uiso 1 1 calc R
H4B H 0.859 0.2527 0.6072 0.06 Uiso 1 1 calc R
H4A H 0.9567 0.2856 0.6354 0.06 Uiso 1 1 calc R
C5 C 0.9261(3) 0.2947(2) 0.8733(4) 0.0365(11) Uani 1 1 d .
H5C H 0.9883 0.2839 0.882 0.055 Uiso 1 1 calc R
H5B H 0.8933 0.2491 0.8688 0.055 Uiso 1 1 calc R
H5A H 0.9222 0.3229 0.9383 0.055 Uiso 1 1 calc R
C6 C 0.9457(3) 0.4326(2) 0.7592(4) 0.0417(12) Uani 1 1 d .
H6C H 0.9424 0.459 0.826 0.063 Uiso 1 1 calc R
H6B H 0.923 0.4635 0.6924 0.063 Uiso 1 1 calc R
H6A H 1.0073 0.4197 0.7684 0.063 Uiso 1 1 calc R
C7 C 0.6311(3) 0.4591(3) 1.0301(4) 0.0514(14) Uani 1 1 d .
H7C H 0.6059 0.4192 0.9782 0.077 Uiso 1 1 calc R
H7B H 0.5847 0.4946 1.0284 0.077 Uiso 1 1 calc R
H7A H 0.6558 0.44 1.1068 0.077 Uiso 1 1 calc R
C8 C 0.8067(3) 0.4338(3) 0.9918(4) 0.0446(12) Uani 1 1 d .
H8C H 0.8298 0.4149 1.0688 0.067 Uiso 1 1 calc R
H8B H 0.855 0.4555 0.9692 0.067 Uiso 1 1 calc R
H8A H 0.7802 0.394 0.9402 0.067 Uiso 1 1 calc R
C9 C 0.7758(4) 0.5714(3) 1.0982(4) 0.0520(14) Uani 1 1 d .
H9C H 0.7322 0.6071 1.1055 0.078 Uiso 1 1 calc R
H9B H 0.8232 0.5962 1.0777 0.078 Uiso 1 1 calc R
H9A H 0.8007 0.546 1.1701 0.078 Uiso 1 1 calc R
C10 C 0.5851(4) 0.6605(3) 0.9341(5) 0.0610(16) Uani 1 1 d .
H10C H 0.6399 0.6871 0.9702 0.092 Uiso 1 1 calc R
H10B H 0.5712 0.629 0.9898 0.092 Uiso 1 1 calc R
H10A H 0.5366 0.6951 0.9042 0.092 Uiso 1 1 calc R
C11 C 0.6235(3) 0.6726(2) 0.7169(4) 0.0411(12) Uani 1 1 d .
H11C H 0.5734 0.7061 0.6906 0.062 Uiso 1 1 calc R
H11B H 0.6328 0.6475 0.6521 0.062 Uiso 1 1 calc R
H11A H 0.6769 0.7 0.7566 0.062 Uiso 1 1 calc R
C12 C 0.4883(3) 0.5610(3) 0.7466(4) 0.0475(13) Uani 1 1 d .
H12C H 0.4714 0.5311 0.8017 0.071 Uiso 1 1 calc R
H12B H 0.4916 0.5305 0.6835 0.071 Uiso 1 1 calc R
H12A H 0.444 0.5992 0.7184 0.071 Uiso 1 1 calc R
C13 C 0.9976(3) 0.6223(2) 0.7202(4) 0.0423(12) Uani 1 1 d .
H13C H 1.0058 0.6309 0.6464 0.063 Uiso 1 1 calc R
H13B H 1.015 0.5724 0.7443 0.063 Uiso 1 1 calc R
H13A H 1.0344 0.6564 0.7754 0.063 Uiso 1 1 calc R
C14 C 0.8460(3) 0.7316(2) 0.6621(5) 0.0476(13) Uani 1 1 d .
H14C H 0.8829 0.7657 0.7168 0.071 Uiso 1 1 calc R
H14B H 0.7837 0.7393 0.6563 0.071 Uiso 1 1 calc R
H14A H 0.8542 0.7395 0.5882 0.071 Uiso 1 1 calc R
C15 C 0.8751(3) 0.6290(3) 0.8579(4) 0.0493(13) Uani 1 1 d .
H15C H 0.8963 0.5809 0.8881 0.074 Uiso 1 1 calc R
H15B H 0.8142 0.6357 0.8591 0.074 Uiso 1 1 calc R
H15A H 0.913 0.6665 0.9043 0.074 Uiso 1 1 calc R
C16 C 0.8891(4) 0.5999(4) 0.4392(5) 0.0685(18) Uani 1 1 d .
H16C H 0.9405 0.5692 0.4743 0.103 Uiso 1 1 calc R
H16B H 0.9028 0.6503 0.4633 0.103 Uiso 1 1 calc R
H16A H 0.8744 0.5969 0.3569 0.103 Uiso 1 1 calc R
C17 C 0.6953(4) 0.6226(3) 0.3967(5) 0.0669(17) Uani 1 1 d .
H17C H 0.6907 0.6188 0.3167 0.1 Uiso 1 1 calc R
H17B H 0.7034 0.6736 0.4202 0.1 Uiso 1 1 calc R
H17A H 0.6411 0.6038 0.4085 0.1 Uiso 1 1 calc R
C18 C 0.7719(4) 0.4723(3) 0.4333(4) 0.0609(16) Uani 1 1 d .
H18C H 0.7583 0.4708 0.3511 0.091 Uiso 1 1 calc R
H18B H 0.7217 0.453 0.4544 0.091 Uiso 1 1 calc R
H18A H 0.8246 0.4429 0.4684 0.091 Uiso 1 1 calc R

loop_
_atom_site_aniso_label
_atom_site_aniso_U_11
_atom_site_aniso_U_22
_atom_site_aniso_U_33
_atom_site_aniso_U_23
_atom_site_aniso_U_13
_atom_site_aniso_U_12
Ce 0.01734(12) 0.01956(13) 0.01948(12) 0.00083(9) 0.00423(9) 0.00014(10)
K 0.0359(6) 0.0391(6) 0.0607(8) 0.0116(5) -0.0104(5) -0.0045(5)
Si1 0.0283(6) 0.0233(6) 0.0264(6) -0.0013(5) 0.0076(5) -0.0032(5)
Si2 0.0237(6) 0.0255(6) 0.0259(6) 0.0015(5) 0.0075(5) 0.0053(5)
Si3 0.0326(6) 0.0365(7) 0.0193(6) -0.0005(5) 0.0067(5) 0.0068(6)
Si4 0.0338(7) 0.0353(7) 0.0280(7) -0.0015(5) 0.0091(6) 0.0100(5)
Si5 0.0289(7) 0.0291(7) 0.0339(7) 0.0004(5) 0.0039(6) -0.0104(5)
Si6 0.0322(7) 0.0369(7) 0.0265(7) 0.0044(5) 0.0088(6) -0.0056(5)
O 0.0388(19) 0.0281(18) 0.065(2) 0.0155(16) -0.0219(17) -0.0087(15)
N1 0.0212(17) 0.0202(17) 0.0211(18) 0.0029(13) 0.0046(14) 0.0025(14)
N2 0.0254(18) 0.0290(19) 0.0211(19) -0.0017(14) 0.0049(15) 0.0042(15)
N3 0.0241(18) 0.0260(19) 0.0263(19) 0.0013(15) 0.0042(15) -0.0063(15)
C1 0.040(3) 0.048(3) 0.029(3) -0.008(2) 0.007(2) -0.013(2)
C2 0.047(3) 0.029(3) 0.051(3) 0.001(2) 0.016(3) -0.003(2)
C3 0.031(2) 0.040(3) 0.030(3) 0.004(2) 0.011(2) -0.004(2)
C4 0.047(3) 0.041(3) 0.036(3) 0.004(2) 0.018(2) 0.017(2)
C5 0.034(3) 0.041(3) 0.032(3) 0.003(2) 0.006(2) 0.014(2)
C6 0.023(2) 0.041(3) 0.056(3) 0.004(2) 0.005(2) 0.000(2)
C7 0.057(3) 0.063(3) 0.042(3) 0.012(3) 0.027(3) 0.007(3)
C8 0.047(3) 0.057(3) 0.026(3) 0.005(2) 0.006(2) 0.022(2)
C9 0.062(4) 0.060(3) 0.026(3) -0.008(2) 0.002(3) 0.004(3)
C10 0.081(4) 0.055(3) 0.049(3) -0.006(3) 0.023(3) 0.032(3)
C11 0.043(3) 0.032(3) 0.043(3) 0.004(2) 0.006(2) 0.007(2)
C12 0.032(3) 0.066(3) 0.049(3) 0.008(3) 0.018(2) 0.011(2)
C13 0.030(3) 0.037(3) 0.052(3) 0.002(2) 0.001(2) -0.011(2)
C14 0.043(3) 0.032(3) 0.067(4) -0.002(2) 0.016(3) -0.009(2)
C15 0.044(3) 0.059(3) 0.036(3) -0.009(2) -0.002(2) -0.023(3)
C16 0.065(4) 0.110(5) 0.039(3) -0.011(3) 0.028(3) -0.035(4)
C17 0.069(4) 0.087(4) 0.038(3) 0.023(3) 0.007(3) 0.018(3)
C18 0.096(5) 0.050(3) 0.035(3) -0.009(2) 0.016(3) -0.010(3)

loop_
_atom_type_symbol
_atom_type_description
_atom_type_scat_dispersion_real
_atom_type_scat_dispersion_imag
_atom_type_scat_source
C C 0.0033 0.0016 'International Tables Vol C Tables 4.2.6.8 and 6.1.1.4'
H H 0 0 'International Tables Vol C Tables 4.2.6.8 and 6.1.1.4'
Ce Ce -0.2486 2.6331 'International Tables Vol C Tables 4.2.6.8 and 6.1.1.4'
K K 0.2009 0.2494 'International Tables Vol C Tables 4.2.6.8 and 6.1.1.4'
N N 0.0061 0.0033 'International Tables Vol C Tables 4.2.6.8 and 6.1.1.4'
O O 0.0106 0.006 'International Tables Vol C Tables 4.2.6.8 and 6.1.1.4'
Si Si 0.0817 0.0704 'International Tables Vol C Tables 4.2.6.8 and 6.1.1.4'

loop_
_geom_angle_atom_site_label_1
_geom_angle_atom_site_label_2
_geom_angle_atom_site_label_3
_geom_angle
_geom_angle_site_symmetry_1
_geom_angle_site_symmetry_3
O Ce N3 100.07(13) . .
O Ce N1 100.68(12) . .
N3 Ce N1 118.86(11) . .
O Ce N2 96.73(15) . .
N3 Ce N2 117.30(11) . .
N1 Ce N2 116.34(11) . .
O K O 92.39(10) 3_666 .
N1 Si1 C2 115.95(19) . .
N1 Si1 C3 109.56(18) . .
C2 Si1 C3 104.5(2) . .
N1 Si1 C1 111.19(18) . .
C2 Si1 C1 104.7(2) . .
C3 Si1 C1 110.7(2) . .
N1 Si2 C6 109.43(18) . .
N1 Si2 C5 113.74(18) . .
C6 Si2 C5 105.5(2) . .
N1 Si2 C4 111.59(19) . .
C6 Si2 C4 107.0(2) . .
C5 Si2 C4 109.2(2) . .
N2 Si3 C8 110.17(19) . .
N2 Si3 C9 114.6(2) . .
C8 Si3 C9 105.2(2) . .
N2 Si3 C7 112.0(2) . .
C8 Si3 C7 107.1(2) . .
C9 Si3 C7 107.3(2) . .
N2 Si4 C10 116.0(2) . .
N2 Si4 C12 111.7(2) . .
C10 Si4 C12 105.7(3) . .
N2 Si4 C11 110.02(19) . .
C10 Si4 C11 103.6(2) . .
C12 Si4 C11 109.3(2) . .
N3 Si5 C14 111.6(2) . .
N3 Si5 C15 109.95(19) . .
C14 Si5 C15 106.9(2) . .
N3 Si5 C13 114.2(2) . .
C14 Si5 C13 109.0(2) . .
C15 Si5 C13 104.8(2) . .
N3 Si6 C18 110.6(2) . .
N3 Si6 C16 114.9(2) . .
C18 Si6 C16 106.3(3) . .
N3 Si6 C17 112.3(2) . .
C18 Si6 C17 106.5(3) . .
C16 Si6 C17 105.7(3) . .
Ce O K 132.10(14) . 3_666
Ce O K 138.53(14) . .
K O K 87.61(10) 3_666 .
Si1 N1 Si2 122.06(18) . .
Si1 N1 Ce 119.73(16) . .
Si2 N1 Ce 117.94(16) . .
Si4 N2 Si3 122.68(19) . .
Si4 N2 Ce 116.87(17) . .
Si3 N2 Ce 120.21(16) . .
Si6 N3 Si5 121.46(19) . .
Si6 N3 Ce 119.72(17) . .
Si5 N3 Ce 118.81(17) . .

loop_
_geom_bond_atom_site_label_1
_geom_bond_atom_site_label_2
_geom_bond_distance
_geom_bond_site_symmetry_2
Ce O 1.908(3) .
Ce N3 2.319(3) .
Ce N1 2.331(3) .
Ce N2 2.344(3) .
K O 2.624(3) 3_666
K O 2.644(3) .
Si1 N1 1.708(3) .
Si1 C2 1.875(4) .
Si1 C3 1.879(4) .
Si1 C1 1.888(4) .
Si2 N1 1.724(3) .
Si2 C6 1.867(4) .
Si2 C5 1.868(4) .
Si2 C4 1.869(4) .
Si3 N2 1.718(3) .
Si3 C8 1.868(4) .
Si3 C9 1.869(5) .
Si3 C7 1.871(5) .
Si4 N2 1.712(3) .
Si4 C10 1.878(5) .
Si4 C12 1.881(5) .
Si4 C11 1.889(5) .
Si5 N3 1.730(3) .
Si5 C14 1.872(5) .
Si5 C15 1.872(5) .
Si5 C13 1.874(5) .
Si6 N3 1.720(4) .
Si6 C18 1.861(5) .
Si6 C16 1.867(5) .
Si6 C17 1.881(5) .
O K 2.624(3) 3_666
